data_7032976
loop_
_publ_author_name
'Tian, Ai-xiang'
'Ning, Ya-li'
'Ying, Jun'
'Hou, Xue'
'Li, Tian-jiao'
'Wang, Xiu-li'

_publ_section_title
;
 Three multi-nuclear clusters and one infinite chain induced by a pendant
 4-butyl-1H-pyrazole ligand for modification of Keggin anions.
;
_journal_issue 1
_journal_name_full 'Dalton transactions (Cambridge, England : 2003)'
_journal_page_first 386
_journal_page_last 394
_journal_paper_doi 10.1039/c4dt02821j
_journal_volume 44
_journal_year 2015
_chemical_formula_sum 'C17 H33 Ag3 N6 O44 Si W12'
_chemical_formula_weight 3683
_chemical_name_systematic
; 
 ? 
;
_space_group_IT_number 2
_symmetry_cell_setting triclinic
_symmetry_space_group_name_Hall '-P 1'
_symmetry_space_group_name_H-M 'P -1'
_atom_sites_solution_hydrogens geom
_atom_sites_solution_primary direct
_atom_sites_solution_secondary difmap
_audit_creation_method SHELXL-97
_cell_angle_alpha 83.810(5)
_cell_angle_beta 85.037(5)
_cell_angle_gamma 77.963(5)
_cell_formula_units_Z 2
_cell_length_a 12.053(5)
_cell_length_b 12.552(5)
_cell_length_c 19.682(5)
_cell_measurement_reflns_used 3833
_cell_measurement_temperature 293(2)
_cell_measurement_theta_max 26.47
_cell_measurement_theta_min 2.55
_cell_volume 2888.9(18)
_computing_cell_refinement 'Bruker XSCANS'
_computing_data_collection 'Bruker XSCANS'
_computing_data_reduction 'Bruker SHELXTL'
_computing_molecular_graphics 'Bruker SHELXTL'
_computing_publication_material 'Bruker SHELXTL'
_computing_structure_refinement 'Bruker SHELXTL'
_computing_structure_solution 'Bruker SHELXTL'
_diffrn_ambient_temperature 293(2)
_diffrn_measured_fraction_theta_full 0.962
_diffrn_measured_fraction_theta_max 0.962
_diffrn_measurement_device_type 'Bruker P4'
_diffrn_measurement_method '\w scans'
_diffrn_radiation_monochromator graphite
_diffrn_radiation_source 'fine-focus sealed tube'
_diffrn_radiation_type MoK\a
_diffrn_radiation_wavelength 0.71069
_diffrn_reflns_av_R_equivalents 0.0328
_diffrn_reflns_av_sigmaI/netI 0.0873
_diffrn_reflns_limit_h_max 15
_diffrn_reflns_limit_h_min -14
_diffrn_reflns_limit_k_max 16
_diffrn_reflns_limit_k_min -8
_diffrn_reflns_limit_l_max 25
_diffrn_reflns_limit_l_min -24
_diffrn_reflns_number 17190
_diffrn_reflns_theta_full 27.16
_diffrn_reflns_theta_max 27.16
_diffrn_reflns_theta_min 1.96
_diffrn_standards_decay_% none
_exptl_absorpt_coefficient_mu 24.883
_exptl_absorpt_correction_T_max 0.050
_exptl_absorpt_correction_T_min 0.026
_exptl_absorpt_correction_type numerical
_exptl_absorpt_process_details 'ABSCOR by T.Higashi    8  March, 1995'
_exptl_crystal_colour orange
_exptl_crystal_density_diffrn 4.037
_exptl_crystal_density_method 'not measured'
_exptl_crystal_description block
_exptl_crystal_F_000 3064
_exptl_crystal_size_max 0.16
_exptl_crystal_size_mid 0.14
_exptl_crystal_size_min 0.12
_platon_squeeze_details
;
The free water molecules were highly disordered and could not be modeled properly, thus the SQUEEZE routine of PLATON was applied to remove the contributions to the scattering from the solvent molecules. The reported refinements are of the guest-free structures using the *.hkp files produced via the SQUEEZE routine. 
;
_refine_diff_density_max 4.453
_refine_diff_density_min -6.684
_refine_diff_density_rms 0.433
_refine_ls_extinction_method none
_refine_ls_goodness_of_fit_ref 0.978
_refine_ls_hydrogen_treatment mixed
_refine_ls_matrix_type full
_refine_ls_number_parameters 715
_refine_ls_number_reflns 12347
_refine_ls_number_restraints 115
_refine_ls_restrained_S_all 0.983
_refine_ls_R_factor_all 0.1174
_refine_ls_R_factor_gt 0.0719
_refine_ls_shift/su_max 0.005
_refine_ls_shift/su_mean 0.000
_refine_ls_structure_factor_coef Fsqd
_refine_ls_weighting_details 'calc w=1/[\s^2^(Fo^2^)+(0.0793P)^2^+124.4223P] where P=(Fo^2^+2Fc^2^)/3'
_refine_ls_weighting_scheme calc
_refine_ls_wR_factor_gt 0.1671
_refine_ls_wR_factor_ref 0.1854
_reflns_number_gt 7827
_reflns_number_total 12837
_reflns_threshold_expression >2sigma(I)
_cod_data_source_file c4dt02821j2.cif
_cod_data_source_block compound-3
_cod_depositor_comments 'Adding full bibliography for 7032974--7032977.cif.'
_cod_original_sg_symbol_H-M P-1
_cod_database_code 7032976

loop_
_symmetry_equiv_pos_as_xyz
'x, y, z'
'-x, -y, -z'

loop_
_atom_site_label
_atom_site_type_symbol
_atom_site_fract_x
_atom_site_fract_y
_atom_site_fract_z
_atom_site_U_iso_or_equiv
_atom_site_adp_type
_atom_site_occupancy
_atom_site_symmetry_multiplicity
_atom_site_calc_flag
_atom_site_refinement_flags
_atom_site_disorder_assembly
_atom_site_disorder_group
Si1 Si -0.5000 0.0000 0.5000 0.0187(15) Uani 1 2 d S . .
Si2 Si 0.0000 0.5000 0.0000 0.0226(16) Uani 1 2 d S . .
W1 W -0.66465(12) 0.25776(10) 0.44863(6) 0.0727(5) Uani 1 1 d . . .
W2 W -0.59125(9) -0.15968(10) 0.64266(5) 0.0525(3) Uani 1 1 d . . .
W3 W -0.24048(9) -0.09526(7) 0.40900(5) 0.0434(3) Uani 1 1 d . . .
W4 W -0.24255(9) -0.01689(7) 0.57506(5) 0.0377(2) Uani 1 1 d . . .
W5 W -0.40805(8) 0.24391(8) 0.52208(5) 0.0425(3) Uani 1 1 d . . .
W6 W -0.50353(8) 0.08419(7) 0.66585(4) 0.0289(2) Uani 1 1 d . . .
W7 W 0.17427(12) 0.26129(9) 0.07365(7) 0.0659(4) Uani 1 1 d . . .
W8 W 0.26704(11) 0.51223(13) 0.05511(7) 0.0675(4) Uani 1 1 d . . .
W9 W 0.04250(13) 0.47196(10) 0.17578(5) 0.0635(4) Uani 1 1 d . . .
W10 W -0.13395(12) 0.70942(9) 0.10279(6) 0.0601(4) Uani 1 1 d . . .
W11 W -0.22338(10) 0.45631(10) 0.12088(5) 0.0543(3) Uani 1 1 d . . .
W12 W -0.09046(12) 0.24966(8) 0.01653(5) 0.0547(3) Uani 1 1 d . . .
O1' O -0.443(2) 0.0490(17) 0.5495(11) 0.015(5) Uani 0.50 1 d P . .
O1 O -0.557(2) 0.0107(17) 0.5741(11) 0.016(5) Uani 0.50 1 d PU . .
O2' O -0.5095(18) -0.1340(16) 0.5330(10) 0.010(4) Uiso 0.50 1 d P . .
O2 O -0.362(2) -0.0608(18) 0.5059(11) 0.016(5) Uiso 0.50 1 d P . .
O3 O -0.740(2) 0.2209(19) 0.5328(11) 0.087(7) Uani 1 1 d U . .
O4 O -0.736(2) 0.1625(18) 0.4086(11) 0.084(6) Uani 1 1 d U . .
O5 O -0.360(2) 0.239(2) 0.4256(12) 0.095(7) Uani 1 1 d U . .
O6 O -0.500(3) 0.123(2) 0.7436(10) 0.106(10) Uani 1 1 d . . .
O7 O -0.558(2) 0.240(2) 0.3727(13) 0.102(8) Uani 1 1 d U . .
O8 O -0.7256(15) -0.0496(14) 0.6322(10) 0.059(5) Uani 1 1 d U . .
O9 O -0.3409(15) -0.1308(14) 0.3516(10) 0.058(5) Uani 1 1 d U . .
O10 O -0.557(2) 0.303(2) 0.4974(12) 0.097(7) Uani 1 1 d U . .
O11 O -0.195(2) -0.0397(19) 0.4811(12) 0.091(7) Uani 1 1 d U . .
O12 O -0.5340(15) -0.0603(13) 0.6860(12) 0.069(6) Uani 1 1 d . . .
O13 O -0.1171(15) -0.1402(17) 0.3647(12) 0.078(7) Uani 1 1 d . . .
O14 O -0.4732(15) 0.2090(13) 0.6107(11) 0.063(6) Uani 1 1 d . . .
O15 O -0.1181(15) -0.023(2) 0.6095(10) 0.075(7) Uani 1 1 d . . .
O16 O -0.7449(13) 0.3806(11) 0.4250(9) 0.042(4) Uani 1 1 d . . .
O17 O -0.3477(14) 0.0157(13) 0.6511(10) 0.054(5) Uani 1 1 d . . .
O18 O -0.3590(18) 0.3550(13) 0.5341(10) 0.063(5) Uani 1 1 d . . .
O19 O -0.2776(15) 0.1342(14) 0.5428(9) 0.050(4) Uiso 1 1 d . . .
O20 O -0.6317(16) -0.2370(11) 0.7109(8) 0.048(5) Uani 1 1 d . . .
O21' O 0.034(2) 0.3719(18) -0.0045(12) 0.018(5) Uiso 0.50 1 d P . .
O21 O -0.064(2) 0.530(2) 0.0706(14) 0.029(6) Uiso 0.50 1 d P . .
O22' O -0.099(2) 0.4342(19) 0.0200(12) 0.021(5) Uiso 0.50 1 d P . .
O22 O 0.099(2) 0.449(2) 0.0600(12) 0.026(6) Uani 0.50 1 d P . .
O23 O 0.173(3) 0.521(2) 0.1368(16) 0.116(9) Uani 1 1 d U . .
O24 O -0.233(2) 0.6140(18) 0.1225(14) 0.104(9) Uani 1 1 d . . .
O25 O -0.137(2) 0.133(2) 0.0233(13) 0.098(8) Uani 1 1 d U . .
O26 O 0.261(2) 0.154(2) 0.1085(13) 0.099(9) Uani 1 1 d . . .
O27 O 0.006(2) 0.231(2) -0.0623(10) 0.095(8) Uani 1 1 d . . .
O28 O 0.2112(19) 0.244(2) -0.0209(10) 0.091(8) Uani 1 1 d . . .
O29 O 0.2996(19) 0.506(2) -0.0380(12) 0.097(9) Uani 1 1 d . . .
O30 O -0.329(2) 0.434(2) 0.1795(13) 0.109(9) Uani 1 1 d . . .
O31 O -0.190(2) 0.807(2) 0.1541(13) 0.109(10) Uani 1 1 d . . .
O32 O -0.2049(19) 0.3361(19) -0.0391(11) 0.079(6) Uani 1 1 d U . .
O33 O 0.0360(19) 0.212(2) 0.0688(10) 0.088(8) Uani 1 1 d . . .
O34 O -0.034(2) 0.617(2) 0.1640(13) 0.093(7) Uani 1 1 d U . .
O35 O -0.169(2) 0.313(2) 0.0941(10) 0.090(8) Uani 1 1 d . . .
O36 O 0.0641(19) 0.4560(15) 0.2613(8) 0.063(6) Uani 1 1 d . . .
O37 O -0.094(2) 0.4273(19) 0.1737(13) 0.089(7) Uani 1 1 d U . .
O38 O 0.3987(19) 0.514(2) 0.0813(13) 0.090(8) Uani 1 1 d . . .
O39 O 0.104(3) 0.333(3) 0.1514(16) 0.123(10) Uani 1 1 d U . .
O40 O 0.280(3) 0.347(3) 0.0650(18) 0.134(11) Uani 1 1 d U . .
Ag1 Ag -0.07710(17) -0.39639(17) 0.46482(10) 0.0505(5) Uani 1 1 d . . .
Ag2 Ag 0.0969(2) -0.2007(2) 0.40222(9) 0.0602(6) Uani 1 1 d . . .
Ag3 Ag -0.0563(2) -0.30439(19) 0.28864(11) 0.0633(7) Uani 1 1 d . . .
C1 C 0.003(2) -0.326(2) 0.6002(13) 0.052(7) Uani 1 1 d . . .
H1A H -0.0326 -0.3744 0.6293 0.062 Uiso 1 1 calc R . .
C2 C 0.0556(18) -0.2550(15) 0.6211(9) 0.026(4) Uani 1 1 d . . .
C3 C 0.096(2) -0.2092(18) 0.5660(13) 0.045(6) Uani 1 1 d . . .
H3A H 0.1401 -0.1568 0.5651 0.054 Uiso 1 1 calc R . .
C4 C 0.089(3) -0.246(3) 0.6902(16) 0.075(9) Uani 1 1 d . . .
H4A H 0.0563 -0.2970 0.7221 0.112 Uiso 1 1 calc R . .
H4B H 0.1709 -0.2683 0.6903 0.112 Uiso 1 1 calc R . .
C5 C 0.056(4) -0.137(3) 0.7163(18) 0.102(12) Uani 1 1 d U B .
H5A H -0.0258 -0.1163 0.7164 0.153 Uiso 1 1 calc R . .
H5B H 0.0869 -0.0864 0.6829 0.153 Uiso 1 1 calc R . .
C6 C 0.086(5) -0.120(4) 0.779(3) 0.128(14) Uani 1 1 d U . .
H6A H 0.0384 -0.0521 0.7923 0.192 Uiso 1 1 calc R A 1
H6B H 0.0663 -0.1780 0.8119 0.192 Uiso 1 1 calc R A 1
C7 C 0.175(8) -0.116(7) 0.787(5) 0.11(3) Uiso 0.50 1 d P B 1
H7A H 0.1909 -0.1367 0.8337 0.158 Uiso 0.50 1 calc PR B 1
H7B H 0.1860 -0.0425 0.7741 0.158 Uiso 0.50 1 calc PR B 1
H7C H 0.2256 -0.1648 0.7581 0.158 Uiso 0.50 1 calc PR B 1
C07 C 0.129(5) -0.015(4) 0.787(3) 0.055(13) Uiso 0.50 1 d P B 2
H07A H 0.1660 -0.0235 0.8294 0.082 Uiso 0.50 1 calc PR B 2
H07B H 0.0665 0.0457 0.7875 0.082 Uiso 0.50 1 calc PR B 2
H07C H 0.1828 -0.0030 0.7496 0.082 Uiso 0.50 1 calc PR B 2
C8 C -0.283(2) -0.4022(19) 0.3037(13) 0.043(6) Uani 1 1 d . . .
H8A H -0.3025 -0.3788 0.2591 0.051 Uiso 1 1 calc R . .
C9 C -0.3435(18) -0.4559(16) 0.3506(11) 0.032(5) Uiso 1 1 d . . .
C10 C -0.2868(19) -0.4767(18) 0.4068(12) 0.040(5) Uani 1 1 d . . .
H10A H -0.3093 -0.5149 0.4470 0.047 Uiso 1 1 calc R . .
C11 C -0.442(2) -0.5032(17) 0.3409(14) 0.049(6) Uani 1 1 d . . .
H11A H -0.4860 -0.5092 0.3842 0.059 Uiso 1 1 calc R . .
H11B H -0.4152 -0.5762 0.3266 0.059 Uiso 1 1 calc R . .
C12 C -0.518(2) -0.433(2) 0.2871(14) 0.053(7) Uani 1 1 d . . .
H12A H -0.4719 -0.4191 0.2454 0.064 Uiso 1 1 calc R . .
H12B H -0.5532 -0.3638 0.3041 0.064 Uiso 1 1 calc R . .
C13 C -0.609(2) -0.494(3) 0.2716(18) 0.074(9) Uani 1 1 d U . .
H13A H -0.6460 -0.5181 0.3146 0.089 Uiso 1 1 calc R . .
H13B H -0.6667 -0.4424 0.2464 0.089 Uiso 1 1 calc R . .
C14 C -0.567(2) -0.588(2) 0.2321(13) 0.058(7) Uani 1 1 d U . .
H14A H -0.6291 -0.6229 0.2258 0.086 Uiso 1 1 calc R . .
H14B H -0.5102 -0.6395 0.2564 0.086 Uiso 1 1 calc R . .
H14C H -0.5350 -0.5644 0.1882 0.086 Uiso 1 1 calc R . .
C15 C 0.227(2) -0.151(2) 0.2571(12) 0.054(7) Uani 1 1 d . . .
H15A H 0.2746 -0.1117 0.2738 0.065 Uiso 1 1 calc R . .
C16 C 0.231(2) -0.1789(18) 0.1925(12) 0.038(5) Uani 1 1 d U . .
H16A H 0.2820 -0.1630 0.1565 0.046 Uiso 1 1 calc R . .
C17 C 0.149(3) -0.232(2) 0.1898(12) 0.060(8) Uani 1 1 d . . .
H17A H 0.1316 -0.2597 0.1508 0.073 Uiso 1 1 calc R . .
N1 N 0.0067(18) -0.3208(19) 0.5352(10) 0.052(6) Uani 1 1 d . . .
N2 N 0.0670(17) -0.2443(17) 0.5110(10) 0.044(5) Uani 1 1 d . . .
N3 N -0.1884(17) -0.3869(15) 0.3308(10) 0.041(5) Uani 1 1 d . . .
N4 N -0.1926(15) -0.4348(14) 0.3976(10) 0.034(4) Uani 1 1 d . . .
N5 N 0.1464(17) -0.1901(17) 0.2913(9) 0.043(5) Uani 1 1 d . . .
N6 N 0.0947(17) -0.2414(17) 0.2516(9) 0.042(5) Uani 1 1 d . . .

loop_
_atom_site_aniso_label
_atom_site_aniso_U_11
_atom_site_aniso_U_22
_atom_site_aniso_U_33
_atom_site_aniso_U_23
_atom_site_aniso_U_13
_atom_site_aniso_U_12
Si1 0.013(4) 0.023(3) 0.017(3) -0.005(3) -0.010(3) 0.011(3)
Si2 0.038(5) 0.020(3) 0.012(3) -0.004(2) 0.005(3) -0.013(3)
W1 0.0895(10) 0.0560(7) 0.0515(7) -0.0113(5) -0.0229(7) 0.0441(7)
W2 0.0364(6) 0.0800(8) 0.0313(5) 0.0076(5) 0.0008(4) 0.0030(5)
W3 0.0505(7) 0.0268(4) 0.0443(6) -0.0022(4) 0.0179(5) 0.0023(4)
W4 0.0464(6) 0.0296(4) 0.0415(5) -0.0020(4) -0.0230(4) -0.0103(4)
W5 0.0310(5) 0.0434(5) 0.0579(6) -0.0331(5) -0.0117(4) -0.0004(4)
W6 0.0328(5) 0.0370(5) 0.0230(4) -0.0103(3) -0.0004(3) -0.0175(3)
W7 0.0840(10) 0.0417(6) 0.0612(8) 0.0063(5) 0.0044(7) 0.0032(6)
W8 0.0511(8) 0.1071(11) 0.0596(8) -0.0178(7) -0.0015(6) -0.0469(7)
W9 0.1225(12) 0.0643(7) 0.0181(5) -0.0020(4) -0.0025(6) -0.0533(7)
W10 0.0917(10) 0.0435(6) 0.0413(6) -0.0155(5) 0.0038(6) -0.0025(6)
W11 0.0534(7) 0.0810(8) 0.0328(6) 0.0045(5) 0.0055(5) -0.0319(6)
W12 0.0949(10) 0.0405(6) 0.0407(6) 0.0006(4) -0.0098(6) -0.0405(6)
O1' 0.022(14) 0.011(11) 0.013(11) -0.004(8) -0.002(10) -0.001(9)
O1 0.021(9) 0.010(8) 0.017(8) 0.000(6) 0.004(7) -0.006(7)
O3 0.122(11) 0.075(10) 0.067(9) -0.005(8) -0.002(8) -0.029(8)
O4 0.118(11) 0.068(9) 0.066(9) -0.009(7) 0.005(8) -0.019(8)
O5 0.085(10) 0.117(11) 0.078(10) -0.029(8) -0.020(8) 0.008(8)
O6 0.16(3) 0.107(19) 0.036(12) -0.044(12) -0.018(14) 0.028(17)
O7 0.091(11) 0.127(11) 0.085(10) -0.035(9) -0.020(8) 0.002(8)
O8 0.048(8) 0.051(8) 0.086(9) 0.007(7) -0.020(7) -0.026(6)
O9 0.035(8) 0.055(8) 0.080(9) 0.018(7) -0.007(7) -0.015(6)
O10 0.082(10) 0.123(11) 0.080(10) -0.028(8) -0.020(8) 0.006(8)
O11 0.126(11) 0.071(10) 0.080(10) -0.015(8) -0.004(8) -0.024(8)
O12 0.033(10) 0.035(9) 0.135(19) 0.034(10) -0.022(11) -0.015(7)
O13 0.025(10) 0.090(15) 0.134(19) -0.089(15) 0.009(11) -0.011(9)
O14 0.038(11) 0.034(9) 0.109(16) 0.013(9) 0.033(10) -0.016(7)
O15 0.035(11) 0.134(19) 0.049(12) 0.023(11) -0.022(9) -0.011(11)
O16 0.031(9) 0.018(7) 0.073(11) 0.013(7) -0.005(8) -0.002(6)
O17 0.030(10) 0.033(9) 0.098(15) -0.005(9) 0.006(9) -0.011(7)
O18 0.083(15) 0.037(9) 0.070(13) -0.002(8) 0.039(11) -0.034(9)
O20 0.083(13) 0.026(8) 0.044(9) 0.022(6) -0.026(9) -0.032(8)
O22 0.037(17) 0.037(15) 0.009(12) -0.002(10) -0.002(11) -0.018(12)
O23 0.132(13) 0.102(12) 0.125(12) -0.022(9) 0.015(9) -0.052(9)
O24 0.11(2) 0.063(14) 0.14(2) 0.048(14) -0.071(18) -0.024(13)
O25 0.117(12) 0.093(11) 0.094(11) -0.011(8) -0.008(9) -0.040(9)
O26 0.079(17) 0.093(17) 0.101(18) 0.038(14) -0.028(14) 0.028(13)
O27 0.10(2) 0.15(2) 0.030(11) 0.018(12) 0.001(11) -0.024(16)
O28 0.061(15) 0.16(2) 0.035(11) 0.014(12) -0.005(10) 0.001(14)
O29 0.060(15) 0.16(2) 0.069(15) -0.026(15) -0.037(12) 0.012(15)
O30 0.067(17) 0.15(2) 0.095(19) -0.002(17) 0.055(14) -0.022(15)
O31 0.13(2) 0.11(2) 0.094(19) -0.067(17) 0.025(17) -0.023(17)
O32 0.077(10) 0.097(10) 0.066(9) -0.015(8) -0.018(8) -0.014(8)
O33 0.068(16) 0.16(2) 0.045(12) 0.021(13) 0.003(11) -0.057(15)
O34 0.100(11) 0.090(10) 0.098(11) -0.002(8) -0.026(8) -0.032(8)
O35 0.100(19) 0.12(2) 0.045(12) -0.034(12) -0.020(12) 0.008(15)
O36 0.109(17) 0.068(12) 0.017(8) -0.001(7) -0.013(9) -0.029(11)
O37 0.099(11) 0.079(10) 0.097(10) 0.000(8) -0.020(8) -0.033(8)
O38 0.068(16) 0.12(2) 0.093(18) 0.006(14) -0.038(14) -0.050(14)
O39 0.136(13) 0.117(12) 0.123(13) -0.025(9) 0.016(9) -0.046(9)
O40 0.142(14) 0.126(13) 0.136(14) -0.034(9) 0.008(9) -0.025(9)
Ag1 0.0408(12) 0.0666(13) 0.0515(12) -0.0025(9) -0.0115(9) -0.0258(9)
Ag2 0.0606(14) 0.1113(18) 0.0269(10) -0.0063(10) -0.0011(9) -0.0596(13)
Ag3 0.0754(16) 0.0832(15) 0.0531(12) -0.0299(11) 0.0248(11) -0.0651(13)
C1 0.053(17) 0.075(19) 0.035(14) -0.008(12) -0.012(12) -0.025(13)
C2 0.036(12) 0.021(9) 0.020(10) 0.002(7) 0.009(8) -0.010(8)
C3 0.050(16) 0.033(12) 0.054(15) -0.007(10) -0.012(12) -0.010(10)
C4 0.10(3) 0.07(2) 0.06(2) 0.015(16) -0.016(19) -0.039(18)
C5 0.13(3) 0.12(3) 0.054(19) 0.023(18) -0.040(19) -0.02(2)
C6 0.134(17) 0.129(16) 0.123(16) -0.015(10) -0.011(10) -0.026(10)
C8 0.035(14) 0.055(15) 0.047(14) -0.002(11) 0.010(11) -0.035(11)
C10 0.026(13) 0.042(13) 0.051(14) -0.010(10) 0.018(10) -0.012(9)
C11 0.060(17) 0.020(11) 0.068(17) -0.002(10) 0.010(13) -0.017(10)
C12 0.064(19) 0.042(14) 0.050(16) -0.006(11) -0.007(13) -0.002(12)
C13 0.024(16) 0.11(2) 0.09(2) -0.006(17) -0.003(15) -0.023(15)
C14 0.07(2) 0.062(15) 0.050(16) 0.027(10) -0.036(14) -0.045(13)
C15 0.054(18) 0.10(2) 0.032(13) -0.012(12) 0.005(12) -0.056(15)
C16 0.038(9) 0.047(9) 0.039(9) -0.008(7) -0.004(7) -0.027(7)
C17 0.10(2) 0.070(18) 0.027(13) -0.025(12) 0.007(14) -0.049(17)
N1 0.039(13) 0.089(17) 0.037(12) -0.003(10) -0.014(10) -0.033(11)
N2 0.037(12) 0.069(14) 0.030(10) 0.009(9) -0.006(9) -0.029(10)
N3 0.037(12) 0.041(11) 0.049(12) -0.024(9) 0.019(9) -0.013(8)
N4 0.025(10) 0.033(9) 0.050(12) -0.019(8) 0.003(8) -0.016(7)
N5 0.042(13) 0.069(14) 0.026(10) -0.007(9) -0.004(9) -0.029(10)
N6 0.041(12) 0.076(14) 0.024(9) -0.022(9) 0.006(8) -0.037(10)

loop_
_atom_type_symbol
_atom_type_description
_atom_type_scat_dispersion_real
_atom_type_scat_dispersion_imag
_atom_type_scat_source
C C 0.0033 0.0016 'International Tables Vol C Tables 4.2.6.8 and 6.1.1.4'
H H 0.0000 0.0000 'International Tables Vol C Tables 4.2.6.8 and 6.1.1.4'
N N 0.0061 0.0033 'International Tables Vol C Tables 4.2.6.8 and 6.1.1.4'
O O 0.0106 0.0060 'International Tables Vol C Tables 4.2.6.8 and 6.1.1.4'
Si Si 0.0817 0.0704 'International Tables Vol C Tables 4.2.6.8 and 6.1.1.4'
Ag Ag -0.8971 1.1015 'International Tables Vol C Tables 4.2.6.8 and 6.1.1.4'
W W -0.8490 6.8722 'International Tables Vol C Tables 4.2.6.8 and 6.1.1.4'

loop_
_geom_angle_atom_site_label_1
_geom_angle_atom_site_label_2
_geom_angle_atom_site_label_3
_geom_angle
_geom_angle_site_symmetry_1
_geom_angle_site_symmetry_3
O1' Si1 O1' 180.000(4) . 2_456
O1' Si1 O1 61.8(12) . .
O1' Si1 O1 118.2(12) 2_456 .
O1' Si1 O1 118.2(12) . 2_456
O1' Si1 O1 61.8(12) 2_456 2_456
O1 Si1 O1 180.0(7) . 2_456
O1' Si1 O2 112.5(11) . 2_456
O1' Si1 O2 67.5(11) 2_456 2_456
O1 Si1 O2 71.4(11) . 2_456
O1 Si1 O2 108.6(11) 2_456 2_456
O1' Si1 O2 67.5(11) . .
O1' Si1 O2 112.5(11) 2_456 .
O1 Si1 O2 108.6(11) . .
O1 Si1 O2 71.4(11) 2_456 .
O2 Si1 O2 180.000(3) 2_456 .
O1' Si1 O2' 108.7(11) . .
O1' Si1 O2' 71.3(11) 2_456 .
O1 Si1 O2' 74.6(10) . .
O1 Si1 O2' 105.4(10) 2_456 .
O2 Si1 O2' 102.0(11) 2_456 .
O2 Si1 O2' 78.0(10) . .
O1' Si1 O2' 71.3(11) . 2_456
O1' Si1 O2' 108.7(11) 2_456 2_456
O1 Si1 O2' 105.4(10) . 2_456
O1 Si1 O2' 74.6(10) 2_456 2_456
O2 Si1 O2' 78.0(11) 2_456 2_456
O2 Si1 O2' 102.0(11) . 2_456
O2' Si1 O2' 180.0(14) . 2_456
O22' Si2 O22' 180.0(17) . 2_565
O22' Si2 O21' 115.7(12) . 2_565
O22' Si2 O21' 64.3(12) 2_565 2_565
O22' Si2 O21' 64.3(12) . .
O22' Si2 O21' 115.7(12) 2_565 .
O21' Si2 O21' 180.0(16) 2_565 .
O22' Si2 O21 68.5(13) . .
O22' Si2 O21 111.5(13) 2_565 .
O21' Si2 O21 67.8(13) 2_565 .
O21' Si2 O21 112.2(13) . .
O22' Si2 O21 111.5(13) . 2_565
O22' Si2 O21 68.5(13) 2_565 2_565
O21' Si2 O21 112.2(13) 2_565 2_565
O21' Si2 O21 67.8(13) . 2_565
O21 Si2 O21 180.0(10) . 2_565
O22' Si2 O22 75.6(12) . 2_565
O22' Si2 O22 104.4(12) 2_565 2_565
O21' Si2 O22 72.9(12) 2_565 2_565
O21' Si2 O22 107.1(12) . 2_565
O21 Si2 O22 104.9(13) . 2_565
O21 Si2 O22 75.1(13) 2_565 2_565
O22' Si2 O22 104.4(12) . .
O22' Si2 O22 75.6(12) 2_565 .
O21' Si2 O22 107.1(12) 2_565 .
O21' Si2 O22 72.9(12) . .
O21 Si2 O22 75.1(13) . .
O21 Si2 O22 104.9(13) 2_565 .
O22 Si2 O22 180(2) 2_565 .
O16 W1 O10 99.5(9) . .
O16 W1 O7 100.7(10) . .
O10 W1 O7 89.6(11) . .
O16 W1 O3 101.1(9) . .
O10 W1 O3 88.6(11) . .
O7 W1 O3 158.1(11) . .
O16 W1 O4 101.8(9) . .
O10 W1 O4 158.6(10) . .
O7 W1 O4 85.3(11) . .
O3 W1 O4 88.4(10) . .
O16 W1 O2' 154.1(7) . 2_456
O10 W1 O2' 62.0(9) . 2_456
O7 W1 O2' 63.5(9) . 2_456
O3 W1 O2' 96.6(9) . 2_456
O4 W1 O2' 97.3(9) . 2_456
O16 W1 O2 152.9(8) . 2_456
O10 W1 O2 100.2(10) . 2_456
O7 W1 O2 97.7(10) . 2_456
O3 W1 O2 61.1(9) . 2_456
O4 W1 O2 60.1(9) . 2_456
O2' W1 O2 52.9(8) 2_456 2_456
O20 W2 O12 99.9(8) . .
O20 W2 O7 98.3(11) . 2_456
O12 W2 O7 89.5(10) . 2_456
O20 W2 O8 100.8(9) . .
O12 W2 O8 87.2(7) . .
O7 W2 O8 160.9(11) 2_456 .
O20 W2 O5 96.1(10) . 2_456
O12 W2 O5 164.0(11) . 2_456
O7 W2 O5 88.6(10) 2_456 2_456
O8 W2 O5 89.4(9) . 2_456
O20 W2 O2' 153.2(8) . .
O12 W2 O2' 100.4(9) . .
O7 W2 O2' 64.6(10) 2_456 .
O8 W2 O2' 97.5(8) . .
O5 W2 O2' 64.6(10) 2_456 .
O20 W2 O1 157.1(8) . .
O12 W2 O1 61.9(8) . .
O7 W2 O1 95.4(11) 2_456 .
O8 W2 O1 66.4(8) . .
O5 W2 O1 102.4(10) 2_456 .
O2' W2 O1 49.6(7) . .
O13 W3 O11 102.6(10) . .
O13 W3 O9 99.2(9) . .
O11 W3 O9 158.1(10) . .
O13 W3 O8 99.3(11) . 2_456
O11 W3 O8 87.2(9) . 2_456
O9 W3 O8 88.0(7) . 2_456
O13 W3 O3 102.4(12) . 2_456
O11 W3 O3 89.3(10) . 2_456
O9 W3 O3 87.4(9) . 2_456
O8 W3 O3 158.3(10) 2_456 2_456
O13 W3 O2 156.4(10) . .
O11 W3 O2 59.3(10) . .
O9 W3 O2 100.0(8) . .
O8 W3 O2 95.0(8) 2_456 .
O3 W3 O2 65.0(9) 2_456 .
O13 W3 O1 156.7(10) . 2_456
O11 W3 O1 95.9(10) . 2_456
O9 W3 O1 62.6(8) . 2_456
O8 W3 O1 67.5(8) 2_456 2_456
O3 W3 O1 91.6(9) 2_456 2_456
O2 W3 O1 46.9(8) . 2_456
O15 W4 O4 103.0(11) . 2_456
O15 W4 O11 102.1(11) . .
O4 W4 O11 90.2(10) 2_456 .
O15 W4 O17 101.4(9) . .
O4 W4 O17 87.2(8) 2_456 .
O11 W4 O17 156.4(10) . .
O15 W4 O19 100.1(10) . .
O4 W4 O19 156.9(9) 2_456 .
O11 W4 O19 85.0(9) . .
O17 W4 O19 88.1(7) . .
O15 W4 O2 156.8(10) . .
O4 W4 O2 65.6(9) 2_456 .
O11 W4 O2 59.7(10) . .
O17 W4 O2 98.2(8) . .
O19 W4 O2 92.8(8) . .
O15 W4 O1' 159.1(9) . .
O4 W4 O1' 91.3(9) 2_456 .
O11 W4 O1' 93.0(9) . .
O17 W4 O1' 63.6(7) . .
O19 W4 O1' 66.5(7) . .
O2 W4 O1' 43.9(7) . .
O18 W5 O10 102.6(11) . .
O18 W5 O14 101.3(8) . .
O10 W5 O14 86.7(10) . .
O18 W5 O5 97.1(11) . .
O10 W5 O5 88.8(10) . .
O14 W5 O5 161.5(10) . .
O18 W5 O19 99.6(9) . .
O10 W5 O19 157.8(10) . .
O14 W5 O19 88.5(8) . .
O5 W5 O19 88.9(8) . .
O18 W5 O2' 157.5(9) . 2_456
O10 W5 O2' 64.4(9) . 2_456
O14 W5 O2' 96.3(8) . 2_456
O5 W5 O2' 65.7(10) . 2_456
O19 W5 O2' 94.7(7) . 2_456
O6 W6 O14 100.6(12) . .
O6 W6 O9 102.4(11) . 2_456
O14 W6 O9 88.8(8) . 2_456
O6 W6 O17 99.3(11) . .
O14 W6 O17 88.9(7) . .
O9 W6 O17 158.2(9) 2_456 .
O6 W6 O12 102.3(13) . .
O14 W6 O12 157.1(10) . .
O9 W6 O12 86.9(7) 2_456 .
O17 W6 O12 86.8(7) . .
O6 W6 O1 162.1(13) . .
O14 W6 O1 92.6(9) . .
O9 W6 O1 65.5(8) 2_456 .
O17 W6 O1 93.0(8) . .
O12 W6 O1 65.2(9) . .
O6 W6 O1' 159.0(13) . .
O14 W6 O1' 66.8(8) . .
O9 W6 O1' 94.4(8) 2_456 .
O17 W6 O1' 64.9(8) . .
O12 W6 O1' 91.1(9) . .
O1 W6 O1' 38.9(8) . .
O26 W7 O40 93.6(15) . .
O26 W7 O28 100.6(11) . .
O40 W7 O28 85.5(13) . .
O26 W7 O39 102.6(14) . .
O40 W7 O39 89.5(14) . .
O28 W7 O39 156.6(12) . .
O26 W7 O33 104.4(13) . .
O40 W7 O33 162.0(13) . .
O28 W7 O33 90.3(10) . .
O39 W7 O33 87.3(12) . .
O26 W7 O22 152.1(12) . .
O40 W7 O22 65.6(12) . .
O28 W7 O22 96.3(10) . .
O39 W7 O22 61.1(11) . .
O33 W7 O22 97.5(11) . .
O26 W7 O21' 159.4(11) . .
O40 W7 O21' 99.5(13) . .
O28 W7 O21' 65.1(8) . .
O39 W7 O21' 93.3(12) . .
O33 W7 O21' 62.9(9) . .
O22 W7 O21' 48.3(8) . .
O38 W8 O29 100.7(11) . .
O38 W8 O32 101.7(11) . 2_565
O29 W8 O32 89.2(11) . 2_565
O38 W8 O23 103.5(13) . .
O29 W8 O23 155.7(12) . .
O32 W8 O23 84.6(11) 2_565 .
O38 W8 O40 97.6(13) . .
O29 W8 O40 88.9(13) . .
O32 W8 O40 160.6(12) 2_565 .
O23 W8 O40 89.2(13) . .
O38 W8 O22 154.0(10) . .
O29 W8 O22 96.2(10) . .
O32 W8 O22 98.0(10) 2_565 .
O23 W8 O22 61.6(11) . .
O40 W8 O22 63.0(12) . .
O36 W9 O39 100.9(12) . .
O36 W9 O34 102.0(10) . .
O39 W9 O34 156.9(13) . .
O36 W9 O23 102.5(12) . .
O39 W9 O23 90.2(13) . .
O34 W9 O23 86.9(12) . .
O36 W9 O37 102.6(11) . .
O39 W9 O37 83.5(13) . .
O34 W9 O37 89.6(11) . .
O23 W9 O37 154.9(12) . .
O36 W9 O22 153.5(10) . .
O39 W9 O22 61.3(12) . .
O34 W9 O22 97.7(10) . .
O23 W9 O22 60.9(11) . .
O37 W9 O22 95.0(10) . .
O36 W9 O21 157.4(10) . .
O39 W9 O21 94.7(12) . .
O34 W9 O21 62.8(9) . .
O23 W9 O21 93.7(12) . .
O37 W9 O21 62.8(10) . .
O22 W9 O21 49.1(9) . .
O31 W10 O24 101.3(14) . .
O31 W10 O28 103.3(13) . 2_565
O24 W10 O28 86.0(11) . 2_565
O31 W10 O34 99.0(13) . .
O24 W10 O34 88.2(10) . .
O28 W10 O34 157.7(11) 2_565 .
O31 W10 O27 98.6(13) . 2_565
O24 W10 O27 160.1(13) . 2_565
O28 W10 O27 90.0(10) 2_565 2_565
O34 W10 O27 88.2(10) . 2_565
O31 W10 O21 157.8(13) . .
O24 W10 O21 64.8(11) . .
O28 W10 O21 93.3(10) 2_565 .
O34 W10 O21 64.8(10) . .
O27 W10 O21 96.0(11) 2_565 .
O31 W10 O21' 158.4(12) . 2_565
O24 W10 O21' 97.3(11) . 2_565
O28 W10 O21' 66.9(9) 2_565 2_565
O34 W10 O21' 92.6(10) . 2_565
O27 W10 O21' 63.4(10) 2_565 2_565
O21 W10 O21' 43.3(9) . 2_565
O30 W11 O37 102.8(13) . .
O30 W11 O35 100.4(13) . .
O37 W11 O35 85.2(10) . .
O30 W11 O29 102.9(13) . 2_565
O37 W11 O29 154.3(11) . 2_565
O35 W11 O29 89.0(10) . 2_565
O30 W11 O24 101.4(14) . .
O37 W11 O24 90.2(9) . .
O35 W11 O24 158.1(12) . .
O29 W11 O24 86.0(11) 2_565 .
O30 W11 O21 158.3(12) . .
O37 W11 O21 64.3(10) . .
O35 W11 O21 95.9(11) . .
O29 W11 O21 91.5(11) 2_565 .
O24 W11 O21 63.0(11) . .
O30 W11 O22' 158.1(12) . .
O37 W11 O22' 88.9(10) . .
O35 W11 O22' 61.6(10) . .
O29 W11 O22' 66.4(9) 2_565 .
O24 W11 O22' 97.0(11) . .
O21 W11 O22' 43.5(9) . .
O25 W12 O33 101.8(12) . .
O25 W12 O27 99.4(13) . .
O33 W12 O27 89.1(10) . .
O25 W12 O35 100.2(13) . .
O33 W12 O35 86.4(10) . .
O27 W12 O35 160.5(13) . .
O25 W12 O32 98.0(12) . .
O33 W12 O32 160.2(11) . .
O27 W12 O32 88.6(10) . .
O35 W12 O32 89.3(9) . .
O25 W12 O22' 157.8(12) . .
O33 W12 O22' 92.5(10) . .
O27 W12 O22' 97.7(11) . .
O35 W12 O22' 63.5(11) . .
O32 W12 O22' 68.4(9) . .
O25 W12 O21' 159.7(11) . .
O33 W12 O21' 66.4(9) . .
O27 W12 O21' 65.2(10) . .
O35 W12 O21' 95.7(10) . .
O32 W12 O21' 94.9(9) . .
O22' W12 O21' 42.5(8) . .
Si1 O1' O1 61.6(12) . .
Si1 O1' O2 61.7(11) . .
O1 O1' O2 104.5(16) . .
Si1 O1' W6 129.0(14) . .
O1 O1' W6 67.5(11) . .
O2 O1' W6 137.2(13) . .
Si1 O1' W4 123.2(11) . .
O1 O1' W4 134.6(14) . .
O2 O1' W4 61.5(10) . .
W6 O1' W4 93.4(7) . .
Si1 O1 O1' 56.6(11) . .
Si1 O1 W6 130.2(13) . .
O1' O1 W6 73.6(12) . .
Si1 O1 W3 120.2(12) . 2_456
O1' O1 W3 137.4(14) . 2_456
W6 O1 W3 94.6(8) . 2_456
Si1 O1 W2 117.6(11) . .
O1' O1 W2 130.4(14) . .
W6 O1 W2 94.4(8) . .
W3 O1 W2 90.5(8) 2_456 .
Si1 O2' W5 122.9(10) . 2_456
Si1 O2' W2 118.1(10) . .
W5 O2' W2 100.4(9) 2_456 .
Si1 O2' W1 116.3(11) . 2_456
W5 O2' W1 97.7(7) 2_456 2_456
W2 O2' W1 96.5(7) . 2_456
Si1 O2 O1' 50.8(10) . .
Si1 O2 W4 125.4(12) . .
O1' O2 W4 74.6(11) . .
Si1 O2 W3 121.6(11) . .
O1' O2 W3 141.3(14) . .
W4 O2 W3 100.4(9) . .
Si1 O2 W1 112.7(11) . 2_456
O1' O2 W1 124.2(14) . 2_456
W4 O2 W1 95.6(8) . 2_456
W3 O2 W1 94.2(8) . 2_456
W3 O3 W1 139.5(13) 2_456 .
W4 O4 W1 138.3(13) 2_456 .
W5 O5 W2 129.3(16) . 2_456
W2 O7 W1 135.3(14) 2_456 .
W3 O8 W2 135.5(10) 2_456 .
W3 O9 W6 136.9(11) . 2_456
W5 O10 W1 135.8(14) . .
W3 O11 W4 139.3(16) . .
W2 O12 W6 138.1(12) . .
W6 O14 W5 138.5(11) . .
W4 O17 W6 137.2(11) . .
W4 O19 W5 138.5(10) . .
Si2 O21' O22' 57.9(11) . .
Si2 O21' O21 55.7(11) . 2_565
O22' O21' O21 98.3(16) . 2_565
Si2 O21' W12 125.2(13) . .
O22' O21' W12 67.4(12) . .
O21 O21' W12 136.7(15) 2_565 .
Si2 O21' W10 123.4(13) . 2_565
O22' O21' W10 138.3(15) . 2_565
O21 O21' W10 67.7(11) 2_565 2_565
W12 O21' W10 95.4(8) . 2_565
Si2 O21' W7 118.9(12) . .
O22' O21' W7 124.9(14) . .
O21 O21' W7 125.6(15) 2_565 .
W12 O21' W7 93.2(8) . .
W10 O21' W7 92.4(8) 2_565 .
Si2 O21 O21' 56.5(12) . 2_565
Si2 O21 O22' 56.2(12) . .
O21' O21 O22' 98.8(17) 2_565 .
Si2 O21 W10 125.5(15) . .
O21' O21 W10 69.0(11) 2_565 .
O22' O21 W10 140.2(16) . .
Si2 O21 W11 124.1(15) . .
O21' O21 W11 138.4(16) 2_565 .
O22' O21 W11 67.9(12) . .
W10 O21 W11 95.6(10) . .
Si2 O21 W9 118.0(14) . .
O21' O21 W9 125.9(16) 2_565 .
O22' O21 W9 122.4(15) . .
W10 O21 W9 93.0(9) . .
W11 O21 W9 92.1(9) . .
Si2 O22' O21' 57.8(12) . .
Si2 O22' O21 55.3(12) . .
O21' O22' O21 98.2(17) . .
Si2 O22' W12 127.9(13) . .
O21' O22' W12 70.1(11) . .
O21 O22' W12 142.2(15) . .
Si2 O22' W11 123.8(13) . .
O21' O22' W11 140.1(15) . .
O21 O22' W11 68.5(12) . .
W12 O22' W11 97.0(9) . .
Si2 O22 W8 120.2(13) . .
Si2 O22 W9 117.8(14) . .
W8 O22 W9 97.9(9) . .
Si2 O22 W7 119.9(12) . .
W8 O22 W7 98.7(10) . .
W9 O22 W7 97.4(9) . .
W9 O23 W8 138.8(16) . .
W10 O24 W11 135.7(16) . .
W12 O27 W10 135.6(15) . 2_565
W7 O28 W10 135.0(12) . 2_565
W8 O29 W11 139.0(13) . 2_565
W8 O32 W12 135.2(12) 2_565 .
W12 O33 W7 137.0(12) . .
W9 O34 W10 139.2(14) . .
W12 O35 W11 136.8(16) . .
W11 O37 W9 139.6(14) . .
W9 O39 W7 139.9(19) . .
W7 O40 W8 132.6(19) . .
N4 Ag1 N1 165.6(8) . .
N4 Ag1 Ag1 113.4(5) . 2_546
N1 Ag1 Ag1 79.5(6) . 2_546
N2 Ag2 N5 168.6(8) . .
N3 Ag3 N6 171.8(8) . .
N1 C1 C2 111(3) . .
C3 C2 C1 104(2) . .
C3 C2 C4 124(2) . .
C1 C2 C4 130(2) . .
C2 C3 N2 113(2) . .
C5 C4 C2 117(3) . .
C4 C5 C6 121(4) . .
C7 C6 C07 54(5) . .
C7 C6 C5 120(7) . .
C07 C6 C5 119(5) . .
C9 C8 N3 110(2) . .
C10 C9 C8 107(2) . .
C10 C9 C11 124(2) . .
C8 C9 C11 128(2) . .
C9 C10 N4 110(2) . .
C9 C11 C12 112(2) . .
C11 C12 C13 110(2) . .
C14 C13 C12 115(2) . .
N5 C15 C16 107(2) . .
C17 C16 C15 107(2) . .
C16 C17 N6 110(2) . .
C1 N1 N2 107(2) . .
C1 N1 Ag1 132.1(19) . .
N2 N1 Ag1 120.1(15) . .
C3 N2 N1 104.3(19) . .
C3 N2 Ag2 133.3(17) . .
N1 N2 Ag2 122.4(15) . .
N4 N3 C8 105.5(18) . .
N4 N3 Ag3 123.1(14) . .
C8 N3 Ag3 131.4(17) . .
C10 N4 N3 107.1(18) . .
C10 N4 Ag1 134.8(17) . .
N3 N4 Ag1 116.5(13) . .
C15 N5 N6 111.0(19) . .
C15 N5 Ag2 130.9(16) . .
N6 N5 Ag2 117.7(14) . .
C17 N6 N5 105.0(19) . .
C17 N6 Ag3 133.0(16) . .
N5 N6 Ag3 121.7(14) . .

loop_
_geom_bond_atom_site_label_1
_geom_bond_atom_site_label_2
_geom_bond_distance
_geom_bond_site_symmetry_2
Si1 O1' 1.49(2) .
Si1 O1' 1.49(2) 2_456
Si1 O1 1.57(2) .
Si1 O1 1.57(2) 2_456
Si1 O2 1.69(2) 2_456
Si1 O2 1.69(2) .
Si1 O2' 1.76(2) .
Si1 O2' 1.76(2) 2_456
Si2 O22' 1.59(3) .
Si2 O22' 1.59(3) 2_565
Si2 O21' 1.58(2) 2_565
Si2 O21' 1.58(2) .
Si2 O21 1.57(3) .
Si2 O21 1.57(3) 2_565
Si2 O22 1.73(2) 2_565
Si2 O22 1.73(2) .
W1 O16 1.682(13) .
W1 O10 1.89(2) .
W1 O7 1.88(3) .
W1 O3 1.88(2) .
W1 O4 1.88(2) .
W1 O2' 2.37(2) 2_456
W1 O2 2.50(2) 2_456
W2 O20 1.670(14) .
W2 O12 1.86(2) .
W2 O7 1.89(2) 2_456
W2 O8 1.907(18) .
W2 O5 1.95(2) 2_456
W2 O2' 2.31(2) .
W2 O1 2.49(2) .
W3 O13 1.680(17) .
W3 O11 1.82(2) .
W3 O9 1.873(19) .
W3 O8 1.887(17) 2_456
W3 O3 1.89(2) 2_456
W3 O2 2.32(2) .
W3 O1 2.46(2) 2_456
W4 O15 1.684(17) .
W4 O4 1.89(2) 2_456
W4 O11 1.92(2) .
W4 O17 1.898(19) .
W4 O19 1.905(17) .
W4 O2 2.25(2) .
W4 O1' 2.47(2) .
W5 O18 1.670(17) .
W5 O10 1.88(2) .
W5 O14 1.896(19) .
W5 O5 1.94(2) .
W5 O19 1.903(17) .
W5 O2' 2.27(2) 2_456
W6 O6 1.663(18) .
W6 O14 1.889(16) .
W6 O9 1.894(17) 2_456
W6 O17 1.907(16) .
W6 O12 1.919(16) .
W6 O1 2.31(2) .
W6 O1' 2.40(2) .
W7 O26 1.653(18) .
W7 O40 1.82(4) .
W7 O28 1.90(2) .
W7 O39 1.90(3) .
W7 O33 1.91(2) .
W7 O22 2.33(3) .
W7 O21' 2.48(2) .
W8 O38 1.71(2) .
W8 O29 1.85(2) .
W8 O32 1.90(2) 2_565
W8 O23 1.88(3) .
W8 O40 2.04(3) .
W8 O22 2.32(3) .
W9 O36 1.709(15) .
W9 O39 1.84(3) .
W9 O34 1.86(2) .
W9 O23 1.88(3) .
W9 O37 1.85(2) .
W9 O22 2.35(2) .
W9 O21 2.49(3) .
W10 O31 1.67(2) .
W10 O24 1.86(2) .
W10 O28 1.908(18) 2_565
W10 O34 1.91(2) .
W10 O27 1.93(3) 2_565
W10 O21 2.37(3) .
W10 O21' 2.39(2) 2_565
W11 O30 1.69(2) .
W11 O37 1.90(2) .
W11 O35 1.89(2) .
W11 O29 1.907(19) 2_565
W11 O24 1.96(2) .
W11 O21 2.40(3) .
W11 O22' 2.39(2) .
W12 O25 1.66(3) .
W12 O33 1.86(2) .
W12 O27 1.86(2) .
W12 O35 1.89(2) .
W12 O32 1.91(2) .
W12 O22' 2.31(2) .
W12 O21' 2.35(2) .
O1' O1 1.57(3) .
O1' O2 1.77(3) .
O1 W3 2.46(2) 2_456
O2' W5 2.27(2) 2_456
O2' W1 2.37(2) 2_456
O2 W1 2.50(2) 2_456
O3 W3 1.89(2) 2_456
O4 W4 1.89(2) 2_456
O5 W2 1.95(2) 2_456
O7 W2 1.89(2) 2_456
O8 W3 1.887(17) 2_456
O9 W6 1.894(17) 2_456
O21' O22' 1.69(3) .
O21' O21 1.76(4) 2_565
O21' W10 2.39(2) 2_565
O21 O21' 1.76(4) 2_565
O21 O22' 1.78(4) .
O27 W10 1.93(3) 2_565
O28 W10 1.908(18) 2_565
O29 W11 1.907(19) 2_565
O32 W8 1.90(2) 2_565
Ag1 N4 2.158(17) .
Ag1 N1 2.183(19) .
Ag1 Ag1 3.129(4) 2_546
Ag2 N2 2.170(19) .
Ag2 N5 2.210(19) .
Ag3 N3 2.14(2) .
Ag3 N6 2.171(19) .
C1 N1 1.27(3) .
C1 C2 1.32(3) .
C2 C3 1.28(3) .
C2 C4 1.47(4) .
C3 N2 1.31(3) .
C4 C5 1.47(5) .
C5 C6 1.37(5) .
C6 C7 1.11(9) .
C6 C07 1.54(7) .
C8 C9 1.34(3) .
C8 N3 1.35(3) .
C9 C10 1.32(3) .
C9 C11 1.46(3) .
C10 N4 1.34(3) .
C11 C12 1.54(3) .
C12 C13 1.53(4) .
C13 C14 1.47(4) .
C15 N5 1.29(3) .
C15 C16 1.35(3) .
C16 C17 1.31(3) .
C17 N6 1.34(3) .
N1 N2 1.34(3) .
N3 N4 1.39(3) .
N5 N6 1.33(2) .

loop_
_platon_squeeze_void_nr
_platon_squeeze_void_average_x
_platon_squeeze_void_average_y
_platon_squeeze_void_average_z
_platon_squeeze_void_volume
_platon_squeeze_void_count_electrons
1 0.500 0.000 0.000 410.2 86.1
